data_4340247
loop_
_publ_author_name
'Costes, Jean-Pierre'
'Auchel, Magali'
'Dahan, Fran\,coise'
'Peyrou, Viviane'
'Shova, Sergiu'
'Wernsdorfer, Wolfgang'

_publ_section_title
;
 Synthesis, structures, and magnetic properties of tetranuclear CuII-LnIII
 complexes.
;
_journal_issue 5
_journal_name_full 'Inorganic chemistry'
_journal_page_first 1924
_journal_page_last 1934
_journal_paper_doi 10.1021/ic050587o
_journal_volume 45
_journal_year 2006
_chemical_formula_moiety 'C21 H25 Cu N4 O12 Tb'
_chemical_formula_sum 'C21 H25 Cu N4 O12 Tb'
_chemical_formula_weight 747.91
_chemical_name_systematic
;
 ?
;
_space_group_IT_number 15
_symmetry_cell_setting monoclinic
_symmetry_Int_Tables_number 15
_symmetry_space_group_name_Hall '-C 2yc'
_symmetry_space_group_name_H-M 'C 1 2/c 1'
_atom_sites_solution_hydrogens geom
_atom_sites_solution_primary direct
_atom_sites_solution_secondary difmap
_audit_creation_method SHELXL-97
_cell_angle_alpha 90.00
_cell_angle_beta 91.06(3)
_cell_angle_gamma 90.00
_cell_formula_units_Z 8
_cell_length_a 25.475(5)
_cell_length_b 12.934(3)
_cell_length_c 15.023(3)
_cell_measurement_reflns_used 2981
_cell_measurement_temperature 180(2)
_cell_measurement_theta_max 48.2
_cell_measurement_theta_min 3.5
_cell_volume 4949.1(18)
_computing_cell_refinement 'STOE-IPDS software (Stoe, 2.93, 1997)'
_computing_data_collection 'STOE-IPDS software (Stoe, 2.93, 1997)'
_computing_data_reduction 'XRED (Stoe, 1.08, 1996)'
_computing_molecular_graphics 'ZORTEP (Zsolnai, 1996)'
_computing_publication_material 'SHELXL-97 (Sheldrick, 1997)'
_computing_structure_refinement 'SHELXL-97 (Sheldrick, 1997)'
_computing_structure_solution 'SHELXS-97 (Sheldrick, 1990)'
_diffrn_ambient_temperature 180(2)
_diffrn_detector_area_resol_mean 0
_diffrn_measured_fraction_theta_full 0.965
_diffrn_measured_fraction_theta_max 0.965
_diffrn_measurement_device_type STOE-IPDS
_diffrn_radiation_monochromator graphite
_diffrn_radiation_source 'fine-focus sealed tube'
_diffrn_radiation_type MoK\a
_diffrn_radiation_wavelength 0.71073
_diffrn_reflns_av_R_equivalents 0.0863
_diffrn_reflns_av_sigmaI/netI 0.0561
_diffrn_reflns_limit_h_max 29
_diffrn_reflns_limit_h_min -29
_diffrn_reflns_limit_k_max 14
_diffrn_reflns_limit_k_min -14
_diffrn_reflns_limit_l_max 17
_diffrn_reflns_limit_l_min -17
_diffrn_reflns_number 15730
_diffrn_reflns_theta_full 24.19
_diffrn_reflns_theta_max 24.19
_diffrn_reflns_theta_min 1.77
_diffrn_standards_decay_% 0
_diffrn_standards_interval_count 0
_diffrn_standards_interval_time 0
_diffrn_standards_number 0
_exptl_absorpt_coefficient_mu 3.767
_exptl_absorpt_correction_T_max 0.967
_exptl_absorpt_correction_T_min 0.671
_exptl_absorpt_correction_type multi-scan
_exptl_absorpt_process_details 'R.H. blessing, acta cryst. (1995), a51, 33-38'
_exptl_crystal_colour blue
_exptl_crystal_density_diffrn 2.008
_exptl_crystal_density_method 'not measured'
_exptl_crystal_description prism
_exptl_crystal_F_000 2952
_exptl_crystal_size_max 0.3
_exptl_crystal_size_mid 0.2
_exptl_crystal_size_min 0.2
_refine_diff_density_max 1.807
_refine_diff_density_min -1.526
_refine_diff_density_rms 0.227
_refine_ls_extinction_method none
_refine_ls_goodness_of_fit_ref 1.237
_refine_ls_hydrogen_treatment mixed
_refine_ls_matrix_type full
_refine_ls_number_parameters 360
_refine_ls_number_reflns 3826
_refine_ls_number_restraints 3
_refine_ls_restrained_S_all 1.242
_refine_ls_R_factor_all 0.0771
_refine_ls_R_factor_gt 0.0682
_refine_ls_shift/su_max 0.000
_refine_ls_shift/su_mean 0.000
_refine_ls_structure_factor_coef Fsqd
_refine_ls_weighting_details 'calc w=1/[\s^2^(Fo^2^)+(0.0001P)^2^+383.3293P] where P=(Fo^2^+2Fc^2^)/3'
_refine_ls_weighting_scheme calc
_refine_ls_wR_factor_gt 0.1790
_refine_ls_wR_factor_ref 0.1823
_reflns_number_gt 3213
_reflns_number_total 3826
_reflns_threshold_expression >2sigma(I)
_cod_data_source_file ic050587osi20050415_122207.cif
_cod_data_source_block '[L4CuTb(NO3)2]2(CH3OH)2_(13)'
_cod_original_cell_volume 4949.0(17)
_cod_database_code 4340247

loop_
_symmetry_equiv_pos_as_xyz
'x, y, z'
'-x, y, -z+1/2'
'x+1/2, y+1/2, z'
'-x+1/2, y+1/2, -z+1/2'
'-x, -y, -z'
'x, -y, z-1/2'
'-x+1/2, -y+1/2, -z'
'x+1/2, -y+1/2, z-1/2'

loop_
_atom_site_label
_atom_site_type_symbol
_atom_site_fract_x
_atom_site_fract_y
_atom_site_fract_z
_atom_site_U_iso_or_equiv
_atom_site_adp_type
_atom_site_occupancy
_atom_site_symmetry_multiplicity
_atom_site_calc_flag
_atom_site_refinement_flags
_atom_site_disorder_assembly
_atom_site_disorder_group
O8 O 0.4522(5) 0.6044(9) 0.1539(11) 0.061(4) Uani 1 1 d . . .
N3 N 0.4296(5) 0.5203(10) 0.1448(10) 0.036(3) Uani 1 1 d . . .
C17 C 0.3327(6) 0.3573(11) 0.3474(10) 0.024(3) Uani 1 1 d . . .
C9 C 0.1415(5) 0.4573(10) 0.1399(10) 0.022(3) Uani 1 1 d . . .
C20 C 0.4260(6) 0.3391(13) 0.3574(11) 0.034(4) Uani 1 1 d . . .
H20A H 0.4269 0.3942 0.4002 0.051 Uiso 1 1 calc R . .
H20B H 0.4565 0.3431 0.3209 0.051 Uiso 1 1 calc R . .
H20C H 0.4258 0.2739 0.3879 0.051 Uiso 1 1 calc R . .
C11 C 0.0902(6) 0.4360(13) 0.1880(11) 0.036(4) Uani 1 1 d . . .
H11A H 0.0873 0.3633 0.2000 0.054 Uiso 1 1 calc R . .
H11B H 0.0610 0.4577 0.1512 0.054 Uiso 1 1 calc R . .
H11C H 0.0900 0.4736 0.2431 0.054 Uiso 1 1 calc R . .
C19 C 0.4442(6) 0.3731(15) -0.0741(12) 0.039(4) Uani 1 1 d . . .
H19A H 0.4509 0.3089 -0.1039 0.059 Uiso 1 1 calc R . .
H19B H 0.4704 0.3840 -0.0283 0.059 Uiso 1 1 calc R . .
H19C H 0.4454 0.4287 -0.1163 0.059 Uiso 1 1 calc R . .
O1 O 0.3044(4) 0.3680(7) 0.0379(7) 0.025(2) Uani 1 1 d . . .
C7 C 0.2019(5) 0.3605(10) -0.0648(10) 0.021(3) Uani 1 1 d . . .
O11 O 0.4830(6) 0.0934(11) 0.1349(10) 0.060(4) Uani 1 1 d . . .
C8 C 0.1416(6) 0.3997(12) 0.0517(10) 0.028(3) Uani 1 1 d . . .
H8A H 0.1283 0.3301 0.0600 0.033 Uiso 1 1 calc R . .
H8B H 0.1188 0.4347 0.0090 0.033 Uiso 1 1 calc R . .
C5 C 0.2595(6) 0.3524(10) -0.1941(10) 0.025(3) Uani 1 1 d . . .
H5 H 0.2292 0.3449 -0.2288 0.030 Uiso 1 1 calc R . .
C4 C 0.3074(6) 0.3534(11) -0.2358(11) 0.030(4) Uani 1 1 d . . .
H4 H 0.3086 0.3486 -0.2975 0.036 Uiso 1 1 calc R . .
C3 C 0.3538(7) 0.3617(10) -0.1855(11) 0.031(4) Uani 1 1 d . . .
H3 H 0.3861 0.3650 -0.2133 0.037 Uiso 1 1 calc R . .
C6 C 0.2548(5) 0.3620(10) -0.1031(9) 0.019(3) Uani 1 1 d . . .
Tb1 Tb 0.37570(3) 0.32559(5) 0.13188(5) 0.0228(2) Uani 1 1 d . . .
Cu1 Cu 0.24637(7) 0.39315(13) 0.11161(12) 0.0219(4) Uani 1 1 d . . .
N4 N 0.4570(5) 0.1740(10) 0.1373(10) 0.033(3) Uani 1 1 d . . .
C14 C 0.2334(6) 0.3817(11) 0.4209(10) 0.029(3) Uani 1 1 d . . .
H14 H 0.2009 0.3908 0.4470 0.035 Uiso 1 1 calc R . .
O2 O 0.2991(4) 0.3752(7) 0.2040(7) 0.024(2) Uani 1 1 d . . .
O4 O 0.3930(4) 0.3695(8) -0.0347(7) 0.029(2) Uani 1 1 d . . .
N2 N 0.1900(5) 0.4213(9) 0.1901(8) 0.024(3) Uani 1 1 d . . .
O5 O 0.3791(4) 0.3483(8) 0.3020(7) 0.029(2) Uani 1 1 d . . .
C13 C 0.2379(6) 0.3863(11) 0.3262(10) 0.027(3) Uani 1 1 d . . .
O6 O 0.3810(4) 0.5163(7) 0.1282(8) 0.035(3) Uani 1 1 d . . .
C18 C 0.2897(6) 0.3744(10) 0.2907(9) 0.021(3) Uani 1 1 d . . .
O9 O 0.4340(4) 0.1995(8) 0.2069(7) 0.032(3) Uani 1 1 d . . .
O10 O 0.4492(4) 0.2267(9) 0.0687(8) 0.037(3) Uani 1 1 d . . .
C1 C 0.3024(5) 0.3650(9) -0.0503(9) 0.018(3) Uani 1 1 d . . .
N1 N 0.1952(4) 0.3954(9) 0.0176(8) 0.024(3) Uani 1 1 d . . .
C15 C 0.2779(6) 0.3636(11) 0.4737(11) 0.030(4) Uani 1 1 d . . .
H15 H 0.2742 0.3583 0.5350 0.036 Uiso 1 1 calc R . .
C12 C 0.1927(6) 0.4114(10) 0.2756(10) 0.027(3) Uani 1 1 d . . .
H12 H 0.1619 0.4219 0.3066 0.032 Uiso 1 1 calc R . .
O7 O 0.4536(4) 0.4366(8) 0.1524(9) 0.041(3) Uani 1 1 d . . .
C16 C 0.3281(6) 0.3529(12) 0.4386(11) 0.032(4) Uani 1 1 d . . .
H16 H 0.3574 0.3431 0.4756 0.038 Uiso 1 1 calc R . .
C2 C 0.3509(6) 0.3649(10) -0.0922(10) 0.024(3) Uani 1 1 d . . .
C10 C 0.1471(6) 0.5761(11) 0.1265(11) 0.030(4) Uani 1 1 d . . .
H10A H 0.1491 0.6096 0.1834 0.046 Uiso 1 1 calc R . .
H10B H 0.1171 0.6016 0.0936 0.046 Uiso 1 1 calc R . .
H10C H 0.1784 0.5902 0.0941 0.046 Uiso 1 1 calc R . .
O3 O 0.1644(4) 0.3314(7) -0.1148(7) 0.027(2) Uani 1 1 d . . .
C21 C 0.4475(8) 0.8503(18) 0.0853(18) 0.071(7) Uani 1 1 d D . .
H21A H 0.4394 0.9219 0.0749 0.107 Uiso 0.86(2) 1 d PR A 1
H21B H 0.4671 0.8237 0.0363 0.107 Uiso 0.86(2) 1 d PR A 1
H21C H 0.4679 0.8436 0.1393 0.107 Uiso 0.86(2) 1 d PR A 1
H21A H 0.4325 0.7966 0.1264 0.107 Uiso 0.14(2) 1 d PR A 2
H21B H 0.4501 0.8167 0.0284 0.107 Uiso 0.14(2) 1 d PR A 2
H21C H 0.4205 0.9032 0.0807 0.107 Uiso 0.14(2) 1 d PR A 2
O12 O 0.4009(7) 0.7956(14) 0.0926(13) 0.071(6) Uani 0.86(2) 1 d PD A 1
H29 H 0.4013 0.7278 0.1085 0.085 Uiso 0.86(2) 1 d PRD A 1
O12X O 0.501(2) 0.890(5) 0.119(6) 0.050 Uiso 0.14(2) 1 d PD A 2
H30 H 0.5059 0.9537 0.0879 0.060 Uiso 0.14(2) 1 d PRD A 2

loop_
_atom_site_aniso_label
_atom_site_aniso_U_11
_atom_site_aniso_U_22
_atom_site_aniso_U_33
_atom_site_aniso_U_23
_atom_site_aniso_U_13
_atom_site_aniso_U_12
O8 0.041(7) 0.028(7) 0.115(13) -0.009(7) 0.026(8) -0.012(6)
N3 0.035(8) 0.022(7) 0.050(9) -0.004(6) 0.013(6) -0.006(6)
C17 0.029(8) 0.019(7) 0.023(8) 0.002(6) -0.003(6) -0.011(6)
C9 0.021(7) 0.010(7) 0.036(9) 0.003(6) 0.001(6) 0.012(5)
C20 0.030(8) 0.033(9) 0.040(10) 0.003(7) -0.002(7) -0.001(7)
C11 0.028(8) 0.040(10) 0.040(10) -0.005(8) 0.008(7) 0.003(7)
C19 0.026(8) 0.053(11) 0.038(11) -0.004(8) 0.005(7) 0.005(8)
O1 0.024(5) 0.022(5) 0.029(6) 0.003(4) 0.000(4) -0.001(4)
C7 0.026(8) 0.006(6) 0.032(9) 0.004(6) -0.004(6) -0.003(5)
O11 0.062(9) 0.049(8) 0.069(10) -0.002(7) -0.002(7) 0.016(7)
C8 0.030(8) 0.024(8) 0.029(9) -0.004(6) 0.005(6) 0.006(6)
C5 0.029(8) 0.016(7) 0.030(9) 0.003(6) -0.006(6) -0.005(6)
C4 0.050(10) 0.017(7) 0.023(9) 0.002(6) -0.004(7) -0.002(7)
C3 0.049(10) 0.011(7) 0.034(10) -0.001(6) 0.018(8) 0.001(6)
C6 0.018(7) 0.014(7) 0.026(8) 0.006(6) 0.005(6) -0.008(5)
Tb1 0.0226(4) 0.0187(4) 0.0272(4) -0.0003(3) 0.0008(3) 0.0022(3)
Cu1 0.0227(9) 0.0183(9) 0.0247(10) 0.0000(7) 0.0020(7) 0.0030(7)
N4 0.032(7) 0.017(6) 0.050(10) 0.002(6) -0.006(6) 0.009(6)
C14 0.033(8) 0.026(8) 0.027(9) 0.004(6) 0.010(7) -0.011(7)
O2 0.024(5) 0.022(5) 0.027(6) -0.003(4) 0.003(4) 0.005(4)
O4 0.032(6) 0.025(5) 0.029(6) 0.000(4) 0.008(5) 0.002(4)
N2 0.029(7) 0.015(6) 0.028(8) -0.001(5) 0.003(5) -0.004(5)
O5 0.036(6) 0.028(6) 0.025(6) -0.002(4) -0.005(5) 0.002(5)
C13 0.041(9) 0.017(7) 0.023(9) -0.002(6) 0.000(7) -0.008(6)
O6 0.034(6) 0.015(5) 0.055(7) 0.004(5) 0.005(5) 0.004(5)
C18 0.033(8) 0.009(6) 0.020(8) 0.002(5) 0.001(6) 0.004(6)
O9 0.035(6) 0.026(6) 0.036(7) 0.001(5) -0.001(5) 0.008(5)
O10 0.032(6) 0.040(7) 0.040(7) 0.003(5) 0.009(5) 0.012(5)
C1 0.030(7) 0.005(6) 0.019(8) 0.003(5) 0.000(6) -0.001(5)
N1 0.023(6) 0.024(7) 0.026(7) 0.002(5) 0.002(5) 0.007(5)
C15 0.041(9) 0.023(8) 0.026(9) -0.004(6) 0.001(7) -0.003(7)
C12 0.039(9) 0.012(7) 0.030(9) 0.002(6) 0.016(7) -0.004(6)
O7 0.032(6) 0.019(6) 0.072(9) 0.000(5) -0.004(6) -0.001(5)
C16 0.037(9) 0.030(9) 0.028(9) 0.002(7) -0.007(7) -0.003(7)
C2 0.031(8) 0.008(6) 0.032(9) 0.006(6) -0.003(6) -0.005(6)
C10 0.042(9) 0.011(7) 0.039(10) 0.002(6) 0.001(7) -0.004(6)
O3 0.024(5) 0.022(5) 0.035(6) -0.003(4) -0.002(4) -0.001(4)
C21 0.042(12) 0.065(15) 0.11(2) -0.022(14) 0.011(12) -0.003(10)
O12 0.080(13) 0.053(11) 0.078(14) 0.001(9) -0.006(10) -0.014(9)

loop_
_atom_type_symbol
_atom_type_description
_atom_type_scat_dispersion_real
_atom_type_scat_dispersion_imag
_atom_type_scat_source
C C 0.0033 0.0016 'International Tables Vol C Tables 4.2.6.8 and 6.1.1.4'
H H 0.0000 0.0000 'International Tables Vol C Tables 4.2.6.8 and 6.1.1.4'
N N 0.0061 0.0033 'International Tables Vol C Tables 4.2.6.8 and 6.1.1.4'
O O 0.0106 0.0060 'International Tables Vol C Tables 4.2.6.8 and 6.1.1.4'
Cu Cu 0.3201 1.2651 'International Tables Vol C Tables 4.2.6.8 and 6.1.1.4'
Tb Tb -0.1723 4.1537 'International Tables Vol C Tables 4.2.6.8 and 6.1.1.4'

loop_
_geom_angle_atom_site_label_1
_geom_angle_atom_site_label_2
_geom_angle_atom_site_label_3
_geom_angle
_geom_angle_site_symmetry_1
_geom_angle_site_symmetry_3
O8 N3 O7 121.9(14) . .
O8 N3 O6 120.7(13) . .
O7 N3 O6 117.4(12) . .
O8 N3 Tb1 177.4(12) . .
O7 N3 Tb1 58.5(7) . .
O6 N3 Tb1 58.9(7) . .
C16 C17 O5 125.2(13) . .
C16 C17 C18 122.3(14) . .
O5 C17 C18 112.5(12) . .
N2 C9 C8 105.6(10) . .
N2 C9 C11 114.1(12) . .
C8 C9 C11 109.8(12) . .
N2 C9 C10 107.0(12) . .
C8 C9 C10 111.6(12) . .
C11 C9 C10 108.7(12) . .
C1 O1 Cu1 125.0(9) . .
C1 O1 Tb1 127.6(8) . .
Cu1 O1 Tb1 107.1(4) . .
O3 C7 N1 123.0(13) . .
O3 C7 C6 117.4(13) . .
N1 C7 C6 119.5(12) . .
N1 C8 C9 109.8(12) . .
C6 C5 C4 122.8(14) . .
C5 C4 C3 120.1(14) . .
C4 C3 C2 118.8(14) . .
C5 C6 C1 117.5(12) . .
C5 C6 C7 118.8(13) . .
C1 C6 C7 123.6(12) . .
O3 Tb1 O2 85.5(3) 7 .
O3 Tb1 O1 78.5(3) 7 .
O2 Tb1 O1 64.6(3) . .
O3 Tb1 O7 152.7(4) 7 .
O2 Tb1 O7 117.3(4) . .
O1 Tb1 O7 123.5(4) . .
O3 Tb1 O9 74.2(4) 7 .
O2 Tb1 O9 118.1(4) . .
O1 Tb1 O9 152.1(3) . .
O7 Tb1 O9 81.4(4) . .
O3 Tb1 O6 155.3(4) 7 .
O2 Tb1 O6 77.4(3) . .
O1 Tb1 O6 78.2(4) . .
O7 Tb1 O6 51.5(4) . .
O9 Tb1 O6 129.6(4) . .
O3 Tb1 O10 80.6(4) 7 .
O2 Tb1 O10 164.6(4) . .
O1 Tb1 O10 118.3(4) . .
O7 Tb1 O10 74.7(4) . .
O9 Tb1 O10 51.6(4) . .
O6 Tb1 O10 117.8(4) . .
O3 Tb1 O5 102.7(3) 7 .
O2 Tb1 O5 61.4(3) . .
O1 Tb1 O5 125.7(3) . .
O7 Tb1 O5 78.3(4) . .
O9 Tb1 O5 67.2(3) . .
O6 Tb1 O5 84.7(4) . .
O10 Tb1 O5 115.4(4) . .
O3 Tb1 O4 99.7(3) 7 .
O2 Tb1 O4 122.8(3) . .
O1 Tb1 O4 61.0(3) . .
O7 Tb1 O4 81.0(4) . .
O9 Tb1 O4 118.1(3) . .
O6 Tb1 O4 75.6(4) . .
O10 Tb1 O4 66.5(3) . .
O5 Tb1 O4 157.5(3) . .
O3 Tb1 N4 73.5(4) 7 .
O2 Tb1 N4 141.9(4) . .
O1 Tb1 N4 137.1(4) . .
O7 Tb1 N4 79.3(4) . .
O9 Tb1 N4 26.0(4) . .
O6 Tb1 N4 130.3(4) . .
O10 Tb1 N4 25.9(4) . .
O5 Tb1 N4 92.2(4) . .
O4 Tb1 N4 92.4(4) . .
O3 Tb1 N3 176.8(4) 7 .
O2 Tb1 N3 97.5(4) . .
O1 Tb1 N3 101.5(4) . .
O7 Tb1 N3 25.6(4) . .
O9 Tb1 N3 105.4(4) . .
O6 Tb1 N3 25.9(4) . .
O10 Tb1 N3 96.6(4) . .
O5 Tb1 N3 79.9(4) . .
O4 Tb1 N3 77.6(4) . .
N4 Tb1 N3 104.7(4) . .
O3 Tb1 Cu1 77.8(2) 7 .
O2 Tb1 Cu1 32.9(2) . .
O1 Tb1 Cu1 32.0(2) . .
O7 Tb1 Cu1 129.4(3) . .
O9 Tb1 Cu1 141.5(3) . .
O6 Tb1 Cu1 78.2(2) . .
O10 Tb1 Cu1 146.5(3) . .
O5 Tb1 Cu1 94.3(2) . .
O4 Tb1 Cu1 92.2(2) . .
N4 Tb1 Cu1 151.3(3) . .
N3 Tb1 Cu1 103.9(3) . .
O1 Cu1 N1 95.7(5) . .
O1 Cu1 N2 177.3(5) . .
N1 Cu1 N2 86.7(5) . .
O1 Cu1 O2 81.9(4) . .
N1 Cu1 O2 173.8(5) . .
N2 Cu1 O2 95.8(5) . .
O1 Cu1 Tb1 41.0(3) . .
N1 Cu1 Tb1 135.7(4) . .
N2 Cu1 Tb1 136.8(4) . .
O2 Cu1 Tb1 41.1(3) . .
O11 N4 O10 120.9(14) . .
O11 N4 O9 120.3(14) . .
O10 N4 O9 118.4(12) . .
O11 N4 Tb1 165.5(11) . .
O10 N4 Tb1 59.8(7) . .
O9 N4 Tb1 59.5(7) . .
C15 C14 C13 119.6(14) . .
C18 O2 Cu1 124.8(9) . .
C18 O2 Tb1 128.2(8) . .
Cu1 O2 Tb1 106.0(4) . .
C2 O4 C19 116.6(12) . .
C2 O4 Tb1 116.8(8) . .
C19 O4 Tb1 124.8(9) . .
C12 N2 C9 123.7(12) . .
C12 N2 Cu1 124.6(11) . .
C9 N2 Cu1 111.7(9) . .
C17 O5 C20 115.3(11) . .
C17 O5 Tb1 119.1(8) . .
C20 O5 Tb1 125.0(9) . .
C12 C13 C14 117.9(14) . .
C12 C13 C18 124.8(13) . .
C14 C13 C18 117.0(13) . .
N3 O6 Tb1 95.2(8) . .
O2 C18 C17 116.6(12) . .
O2 C18 C13 123.0(12) . .
C17 C18 C13 120.4(13) . .
N4 O9 Tb1 94.5(8) . .
N4 O10 Tb1 94.4(8) . .
O1 C1 C2 115.6(12) . .
O1 C1 C6 124.7(12) . .
C2 C1 C6 119.7(12) . .
C7 N1 C8 118.2(12) . .
C7 N1 Cu1 126.0(9) . .
C8 N1 Cu1 111.7(9) . .
C14 C15 C16 122.9(15) . .
N2 C12 C13 126.1(14) . .
N3 O7 Tb1 95.9(8) . .
C17 C16 C15 117.8(14) . .
O4 C2 C1 114.0(13) . .
O4 C2 C3 125.2(13) . .
C1 C2 C3 120.8(14) . .
C7 O3 Tb1 131.6(9) . 7
O12 C21 O12X 154(4) . .

loop_
_geom_bond_atom_site_label_1
_geom_bond_atom_site_label_2
_geom_bond_distance
_geom_bond_site_symmetry_2
O8 N3 1.237(17) .
N3 O7 1.247(17) .
N3 O6 1.262(17) .
N3 Tb1 2.874(13) .
C17 C16 1.38(2) .
C17 O5 1.381(18) .
C17 C18 1.39(2) .
C9 N2 1.509(18) .
C9 C8 1.52(2) .
C9 C11 1.53(2) .
C9 C10 1.556(18) .
C20 O5 1.449(18) .
C19 O4 1.443(18) .
O1 C1 1.326(17) .
O1 Cu1 1.891(10) .
O1 Tb1 2.344(10) .
C7 O3 1.262(17) .
C7 N1 1.332(19) .
C7 C6 1.475(19) .
O11 N4 1.235(18) .
C8 N1 1.470(18) .
C5 C6 1.38(2) .
C5 C4 1.38(2) .
C4 C3 1.40(2) .
C3 C2 1.41(2) .
C6 C1 1.437(19) .
Tb1 O3 2.285(10) 7
Tb1 O2 2.339(9) .
Tb1 O7 2.463(11) .
Tb1 O9 2.465(10) .
Tb1 O6 2.471(10) .
Tb1 O10 2.472(10) .
Tb1 O5 2.572(10) .
Tb1 O4 2.611(10) .
Tb1 N4 2.852(12) .
Tb1 Cu1 3.4168(19) .
Cu1 N1 1.904(12) .
Cu1 N2 1.910(12) .
Cu1 O2 1.928(10) .
N4 O10 1.248(17) .
N4 O9 1.253(17) .
C14 C15 1.39(2) .
C14 C13 1.43(2) .
O2 C18 1.328(17) .
O4 C2 1.367(18) .
N2 C12 1.292(19) .
C13 C12 1.41(2) .
C13 C18 1.44(2) .
C1 C2 1.40(2) .
C15 C16 1.40(2) .
O3 Tb1 2.285(10) 7
C21 O12 1.39(3) .
C21 O12X 1.54(5) .
